data_2013019
loop_
_publ_author_name
'Hans, Karm'
'Parvez, Masood'
'Mahboob, Sumera'
Imtiaz-ud-Din
'Mazhar, Muhammad'
'Ali, Saqib'

_publ_section_title
;
 Derivatives of substituted 3-trichlorogermylpropionic acid
;
_journal_issue 11
_journal_name_full 'Acta Crystallographica Section C'
_journal_page_first m559
_journal_page_last m562
_journal_paper_doi 10.1107/S010827010201795X
_journal_volume 58
_journal_year 2002
_chemical_formula_iupac '[Ge (C7 H7)3 (C10 H11 O2)]'
_chemical_formula_moiety 'C31 H32 Ge O2'
_chemical_formula_sum 'C31 H32 Ge O2'
_chemical_formula_weight 509.16
_chemical_name_systematic
;
3-(2-tolyl)-3-(tri-4-tolylgermyl)propionic acid
;
_space_group_IT_number 14
_symmetry_cell_setting monoclinic
_symmetry_space_group_name_Hall '-P 2ybc'
_symmetry_space_group_name_H-M 'P 1 21/c 1'
_atom_sites_solution_hydrogens geom
_atom_sites_solution_primary direct
_atom_sites_solution_secondary difmap
_cell_angle_alpha 90
_cell_angle_beta 113.857(14)
_cell_angle_gamma 90
_cell_formula_units_Z 4
_cell_length_a 10.984(3)
_cell_length_b 13.710(4)
_cell_length_c 20.245(5)
_cell_measurement_reflns_used 10731
_cell_measurement_temperature 293(2)
_cell_measurement_theta_max 27.5
_cell_measurement_theta_min 1.0
_cell_volume 2788.2(13)
_computing_cell_refinement 'HKL DENZO (Otwinowski & Minor, 1997)'
_computing_data_collection 'COLLECT (Nonius, 1998)'
_computing_data_reduction 'SCALEPACK (Otwinowski & Minor, 1997)'
_computing_molecular_graphics 'ORTEPII (Johnson, 1976)'
_computing_publication_material SHELXL97
_computing_structure_refinement 'SHELXL97 (Sheldrick, 1997)'
_computing_structure_solution 'SAPI91 (Fan, 1991)'
_diffrn_ambient_temperature 293(2)
_diffrn_measured_fraction_theta_full 0.989
_diffrn_measured_fraction_theta_max 0.989
_diffrn_measurement_device_type 'Nonius KappaCCD area-detector'
_diffrn_measurement_method '\w and \f'
_diffrn_radiation_monochromator graphite
_diffrn_radiation_source 'fine-focus sealed tube'
_diffrn_radiation_type MoK\a
_diffrn_radiation_wavelength 0.71073
_diffrn_reflns_av_R_equivalents 0.025
_diffrn_reflns_av_sigmaI/netI 0.050
_diffrn_reflns_limit_h_max 14
_diffrn_reflns_limit_h_min -14
_diffrn_reflns_limit_k_max 17
_diffrn_reflns_limit_k_min -16
_diffrn_reflns_limit_l_max 26
_diffrn_reflns_limit_l_min -26
_diffrn_reflns_number 10731
_diffrn_reflns_theta_full 27.5
_diffrn_reflns_theta_max 27.5
_diffrn_reflns_theta_min 4.0
_diffrn_standards_decay_% <0.1
_diffrn_standards_number 0
_exptl_absorpt_coefficient_mu 1.122
_exptl_absorpt_correction_T_max 0.864
_exptl_absorpt_correction_T_min 0.749
_exptl_absorpt_correction_type multi-scan
_exptl_absorpt_process_details '(SORTAV; Blessing, 1997)'
_exptl_crystal_colour colourless
_exptl_crystal_density_diffrn 1.213
_exptl_crystal_density_meas ?
_exptl_crystal_density_method 'not measured'
_exptl_crystal_description prismatic
_exptl_crystal_F_000 1064
_exptl_crystal_size_max 0.20
_exptl_crystal_size_mid 0.17
_exptl_crystal_size_min 0.13
_refine_diff_density_max 0.38
_refine_diff_density_min -0.42
_refine_ls_extinction_method none
_refine_ls_goodness_of_fit_ref 1.01
_refine_ls_hydrogen_treatment constr
_refine_ls_matrix_type full
_refine_ls_number_parameters 308
_refine_ls_number_reflns 6346
_refine_ls_number_restraints 0
_refine_ls_restrained_S_all 1.01
_refine_ls_R_factor_all 0.081
_refine_ls_R_factor_gt 0.043
_refine_ls_shift/su_max 0.002
_refine_ls_shift/su_mean 0.00
_refine_ls_structure_factor_coef Fsqd
_refine_ls_weighting_details 'calc w = 1/[\s^2^(Fo^2^)+(0.047P)^2^+0.8585P] where P=(Fo^2^+2Fc^2^)/3'
_refine_ls_weighting_scheme calc
_refine_ls_wR_factor_gt 0.098
_refine_ls_wR_factor_ref 0.115
_reflns_number_gt 4185
_reflns_number_total 6346
_reflns_threshold_expression I>2\s(I)
_cod_data_source_file fr1392.cif
_cod_data_source_block II
_cod_depositor_comments
;
The following automatic conversions were performed:
'_symmetry_cell_setting' value 'Monoclinic' changed to 'monoclinic'
according to '/home/saulius/struct/CIF-dictionaries/cif_core.dic'
dictionary named 'cif_core.dic' version 2.4.1 from 2010-06-29.

Automatic conversion script
Id: cif_fix_enum 1527 2010-12-29 10:47:43Z saulius 

The following automatic conversions were performed:

'_symmetry_cell_setting' value 'Monoclinic' changed to 'monoclinic'
according to /home/saulius/struct/CIF-dictionaries/cif_core.dic
dictionary named 'cif_core.dic' version 2.4.1 from 2010-06-29.

Automatic conversion script
Id: cif_fix_values 1715 2011-07-08 13:25:40Z adriana 

The following automatic conversions were performed:

'_exptl_crystal_density_meas' value 'not measured' was changed to '?'
- the value is perceived as not measured.

Automatic conversion script
Id: cif_fix_values 3008 2015-01-20 13:52:24Z robertas 
;
_cod_original_cell_volume 2788.3(13)
_cod_original_sg_symbol_H-M 'P 21/c'
_cod_database_code 2013019
_cod_database_fobs_code 2013019

loop_
_symmetry_equiv_pos_as_xyz
'x, y, z'
'-x, y+1/2, -z+1/2'
'-x, -y, -z'
'x, -y-1/2, z-1/2'

loop_
_atom_site_label
_atom_site_fract_x
_atom_site_fract_y
_atom_site_fract_z
_atom_site_U_iso_or_equiv
_atom_site_adp_type
_atom_site_calc_flag
_atom_site_refinement_flags
_atom_site_occupancy
_atom_site_disorder_assembly
_atom_site_disorder_group
_atom_site_type_symbol
Ge1 0.39820(2) 0.22013(2) 0.916746(13) 0.05927(12) Uani d . 1 . . Ge
O1 0.0505(2) 0.0675(2) 0.94832(13) 0.1132(9) Uani d . 1 . . O
O2 0.1742(2) 0.0017(2) 1.05274(12) 0.1025(8) Uani d . 1 . . O
H2 0.1007 -0.0120 1.0516 0.154 Uiso calc R 1 . . H
C1 0.1601(3) 0.0526(2) 0.99729(15) 0.0661(7) Uani d . 1 . . C
C2 0.2845(3) 0.0900(2) 0.99328(15) 0.0665(7) Uani d . 1 . . C
H2A 0.3114 0.0447 0.9656 0.080 Uiso d R 1 . . H
H2B 0.3527 0.0943 1.0413 0.080 Uiso d R 1 . . H
C3 0.2659(2) 0.19052(19) 0.95768(13) 0.0600(6) Uani d . 1 . . C
H3 0.1825 0.1839 0.9167 0.072 Uiso d R 1 . . H
C4 0.2549(3) 0.2736(2) 1.00368(15) 0.0654(7) Uani d . 1 . . C
C5 0.3500(4) 0.2842(3) 1.07418(18) 0.0881(9) Uani d . 1 . . C
H5 0.4187 0.2359 1.0933 0.106 Uiso d R 1 . . H
C6 0.3461(5) 0.3626(4) 1.1169(2) 0.1227(15) Uani d . 1 . . C
H6 0.4101 0.3687 1.1659 0.147 Uiso d R 1 . . H
C7 0.2499(7) 0.4317(4) 1.0886(4) 0.142(2) Uani d . 1 . . C
H7 0.2486 0.4878 1.1167 0.171 Uiso d R 1 . . H
C8 0.1567(6) 0.4220(3) 1.0208(4) 0.1273(16) Uani d . 1 . . C
H8 0.0892 0.4712 1.0020 0.153 Uiso d R 1 . . H
C9 0.1541(3) 0.3436(3) 0.9758(2) 0.0901(9) Uani d . 1 . . C
C10 0.0462(4) 0.3376(3) 0.9011(2) 0.1234(14) Uani d . 1 . . C
H10A -0.0133 0.3919 0.8930 0.148 Uiso d R 1 . . H
H10B -0.0027 0.2778 0.8950 0.148 Uiso d R 1 . . H
H10C 0.0867 0.3399 0.8671 0.148 Uiso d R 1 . . H
C11 0.3877(3) 0.1113(2) 0.85285(13) 0.0634(7) Uani d . 1 . . C
C12 0.5015(3) 0.0706(2) 0.85117(15) 0.0763(8) Uani d . 1 . . C
H12 0.5867 0.0994 0.8790 0.092 Uiso d R 1 . . H
C13 0.4952(3) -0.0114(3) 0.80993(17) 0.0897(10) Uani d . 1 . . C
H13 0.5756 -0.0378 0.8092 0.108 Uiso d R 1 . . H
C14 0.3762(4) -0.0558(2) 0.76907(16) 0.0836(9) Uani d . 1 . . C
C15 0.2625(4) -0.0155(3) 0.76972(16) 0.0883(10) Uani d . 1 . . C
H15 0.1779 -0.0439 0.7404 0.106 Uiso d R 1 . . H
C16 0.2673(3) 0.0671(3) 0.81019(16) 0.0817(9) Uani d . 1 . . C
H16 0.1851 0.0915 0.8099 0.098 Uiso d R 1 . . H
C17 0.3732(5) -0.1474(3) 0.7262(2) 0.1250(15) Uani d . 1 . . C
H17A 0.2830 -0.1692 0.7011 0.150 Uiso d R 1 . . H
H17B 0.4242 -0.1972 0.7591 0.150 Uiso d R 1 . . H
H17C 0.4112 -0.1342 0.6920 0.150 Uiso d R 1 . . H
C18 0.5818(3) 0.2322(2) 0.98661(14) 0.0626(6) Uani d . 1 . . C
C19 0.6641(3) 0.2995(3) 0.97437(18) 0.0973(11) Uani d . 1 . . C
H19 0.6276 0.3427 0.9337 0.117 Uiso d R 1 . . H
C20 0.7980(3) 0.3043(3) 1.0189(2) 0.1192(15) Uani d . 1 . . C
H20 0.8560 0.3495 1.0096 0.143 Uiso d R 1 . . H
C21 0.8543(3) 0.2468(3) 1.0781(2) 0.0964(11) Uani d . 1 . . C
C22 0.7734(3) 0.1802(3) 1.09125(18) 0.0885(9) Uani d . 1 . . C
H22 0.8116 0.1371 1.1319 0.106 Uiso d R 1 . . H
C23 0.6396(3) 0.1729(2) 1.04638(15) 0.0719(7) Uani d . 1 . . C
H23 0.5857 0.1266 1.0580 0.086 Uiso d R 1 . . H
C24 1.0011(4) 0.2551(4) 1.1269(3) 0.162(2) Uani d . 1 . . C
H24A 1.0406 0.3057 1.1093 0.194 Uiso d R 1 . . H
H24B 1.0442 0.1941 1.1270 0.194 Uiso d R 1 . . H
H24C 1.0116 0.2706 1.1752 0.194 Uiso d R 1 . . H
C25 0.3440(3) 0.3417(2) 0.86385(14) 0.0650(7) Uani d . 1 . . C
C26 0.2784(3) 0.3438(2) 0.78938(15) 0.0813(8) Uani d . 1 . . C
H26 0.2665 0.2842 0.7626 0.098 Uiso d R 1 . . H
C27 0.2318(4) 0.4314(3) 0.75303(19) 0.1026(12) Uani d . 1 . . C
H27 0.1884 0.4315 0.7013 0.123 Uiso d R 1 . . H
C28 0.2486(4) 0.5176(3) 0.7886(2) 0.1040(12) Uani d . 1 . . C
C29 0.3158(4) 0.5167(3) 0.8623(2) 0.0992(11) Uani d . 1 . . C
H29 0.3303 0.5770 0.8886 0.119 Uiso d R 1 . . H
C30 0.3620(3) 0.4304(2) 0.89941(17) 0.0838(9) Uani d . 1 . . C
H30 0.4092 0.4322 0.9510 0.101 Uiso d R 1 . . H
C31 0.1958(6) 0.6114(3) 0.7468(3) 0.164(2) Uani d . 1 . . C
H31A 0.1526 0.5960 0.6964 0.197 Uiso d R 1 . . H
H31B 0.2676 0.6561 0.7545 0.197 Uiso d R 1 . . H
H31C 0.1328 0.6409 0.7626 0.197 Uiso d R 1 . . H

loop_
_atom_site_aniso_label
_atom_site_aniso_U_11
_atom_site_aniso_U_22
_atom_site_aniso_U_33
_atom_site_aniso_U_12
_atom_site_aniso_U_13
_atom_site_aniso_U_23
Ge1 0.04470(16) 0.0744(2) 0.05520(17) -0.00848(13) 0.01654(11) 0.00079(13)
O1 0.0560(13) 0.159(2) 0.1050(17) -0.0269(14) 0.0122(12) 0.0545(16)
O2 0.0617(13) 0.145(2) 0.0912(15) -0.0257(14) 0.0213(11) 0.0361(15)
C1 0.0532(15) 0.0749(17) 0.0665(16) -0.0116(13) 0.0203(13) 0.0038(14)
C2 0.0529(14) 0.0701(16) 0.0781(17) -0.0061(13) 0.0282(13) 0.0050(14)
C3 0.0443(13) 0.0717(16) 0.0614(14) -0.0071(11) 0.0186(11) 0.0002(12)
C4 0.0594(15) 0.0697(17) 0.0747(17) -0.0065(13) 0.0351(14) -0.0004(14)
C5 0.084(2) 0.103(3) 0.079(2) -0.0117(19) 0.0344(17) -0.0114(19)
C6 0.139(4) 0.139(4) 0.104(3) -0.042(3) 0.063(3) -0.053(3)
C7 0.167(5) 0.111(4) 0.192(6) -0.026(4) 0.117(5) -0.059(4)
C8 0.129(4) 0.087(3) 0.198(5) 0.014(3) 0.100(4) -0.010(3)
C9 0.077(2) 0.086(2) 0.121(3) 0.0065(18) 0.054(2) 0.004(2)
C10 0.076(2) 0.135(3) 0.149(4) 0.037(2) 0.036(2) 0.034(3)
C11 0.0533(14) 0.0801(18) 0.0537(13) -0.0054(13) 0.0187(11) 0.0011(13)
C12 0.0605(17) 0.096(2) 0.0684(17) 0.0013(15) 0.0222(14) -0.0028(16)
C13 0.079(2) 0.108(3) 0.079(2) 0.0178(19) 0.0300(17) -0.0034(19)
C14 0.105(3) 0.081(2) 0.0625(17) 0.0037(19) 0.0325(17) 0.0002(15)
C15 0.088(2) 0.104(3) 0.0666(18) -0.024(2) 0.0245(16) -0.0170(18)
C16 0.0625(18) 0.104(2) 0.0751(18) -0.0105(16) 0.0242(15) -0.0160(18)
C17 0.166(4) 0.101(3) 0.100(3) 0.005(3) 0.045(3) -0.019(2)
C18 0.0488(13) 0.0755(17) 0.0596(14) -0.0095(13) 0.0180(11) 0.0017(13)
C19 0.0564(17) 0.129(3) 0.088(2) -0.0212(18) 0.0099(15) 0.040(2)
C20 0.058(2) 0.138(3) 0.129(3) -0.033(2) 0.004(2) 0.050(3)
C21 0.0510(17) 0.106(2) 0.103(2) -0.0149(17) 0.0004(16) 0.023(2)
C22 0.0636(18) 0.094(2) 0.087(2) 0.0016(17) 0.0094(15) 0.0262(18)
C23 0.0555(16) 0.0711(17) 0.0829(18) -0.0065(13) 0.0216(14) 0.0151(15)
C24 0.066(2) 0.179(4) 0.170(4) -0.029(3) -0.025(3) 0.057(4)
C25 0.0494(14) 0.0791(18) 0.0608(14) -0.0130(13) 0.0162(11) 0.0054(14)
C26 0.0742(19) 0.090(2) 0.0668(17) -0.0145(17) 0.0153(14) 0.0076(17)
C27 0.104(3) 0.109(3) 0.0708(19) -0.017(2) 0.0100(18) 0.024(2)
C28 0.107(3) 0.087(2) 0.101(3) -0.015(2) 0.025(2) 0.024(2)
C29 0.111(3) 0.077(2) 0.099(3) -0.013(2) 0.031(2) 0.006(2)
C30 0.087(2) 0.083(2) 0.0723(18) -0.0155(17) 0.0220(16) 0.0032(17)
C31 0.200(5) 0.105(3) 0.150(4) -0.002(3) 0.033(4) 0.050(3)

loop_
_atom_type_symbol
_atom_type_description
_atom_type_scat_dispersion_real
_atom_type_scat_dispersion_imag
_atom_type_scat_source
C C 0.0033 0.0016 'International Tables Vol C Tables 4.2.6.8 and 6.1.1.4'
H H 0.0000 0.0000 'International Tables Vol C Tables 4.2.6.8 and 6.1.1.4'
O O 0.0106 0.0060 'International Tables Vol C Tables 4.2.6.8 and 6.1.1.4'
Ge Ge 0.1547 1.8001 'International Tables Vol C Tables 4.2.6.8 and 6.1.1.4'

loop_
_geom_angle_atom_site_label_1
_geom_angle_atom_site_label_2
_geom_angle_atom_site_label_3
_geom_angle
_geom_angle_publ_flag
C25 Ge1 C18 108.93(11) y
C25 Ge1 C11 111.67(11) y
C18 Ge1 C11 108.26(11) y
C25 Ge1 C3 107.07(11) y
C18 Ge1 C3 115.63(11) y
C11 Ge1 C3 105.31(11) y
C1 O2 H2 109.5 n
O1 C1 O2 122.1(3) n
O1 C1 C2 121.2(3) n
O2 C1 C2 116.6(2) n
C1 C2 C3 112.7(2) n
C1 C2 H2A 108.3 n
C3 C2 H2A 108.7 n
C1 C2 H2B 108.8 n
C3 C2 H2B 108.8 n
H2A C2 H2B 109.5 n
C4 C3 C2 114.7(2) n
C4 C3 Ge1 111.04(17) n
C2 C3 Ge1 113.61(17) n
C4 C3 H3 108.6 n
C2 C3 H3 102.7 n
Ge1 C3 H3 105.2 n
C5 C4 C9 119.0(3) n
C5 C4 C3 119.8(3) n
C9 C4 C3 121.1(3) n
C6 C5 C4 121.2(4) n
C6 C5 H5 119.9 n
C4 C5 H5 118.8 n
C7 C6 C5 119.3(4) n
C7 C6 H6 119.6 n
C5 C6 H6 121.1 n
C8 C7 C6 120.1(5) n
C8 C7 H7 119.8 n
C6 C7 H7 120.1 n
C7 C8 C9 123.1(5) n
C7 C8 H8 118.8 n
C9 C8 H8 118.1 n
C4 C9 C8 117.2(4) n
C4 C9 C10 122.9(3) n
C8 C9 C10 119.9(4) n
C9 C10 H10A 109.6 n
C9 C10 H10B 110.4 n
H10A C10 H10B 109.5 n
C9 C10 H10C 108.3 n
H10A C10 H10C 109.5 n
H10B C10 H10C 109.5 n
C12 C11 C16 116.8(3) n
C12 C11 Ge1 121.0(2) n
C16 C11 Ge1 122.1(2) n
C11 C12 C13 121.1(3) n
C11 C12 H12 119.8 n
C13 C12 H12 119.1 n
C14 C13 C12 121.7(3) n
C14 C13 H13 118.8 n
C12 C13 H13 119.5 n
C15 C14 C13 117.7(3) n
C15 C14 C17 122.0(4) n
C13 C14 C17 120.3(4) n
C14 C15 C16 121.2(3) n
C14 C15 H15 119.3 n
C16 C15 H15 119.5 n
C15 C16 C11 121.4(3) n
C15 C16 H16 118.1 n
C11 C16 H16 120.5 n
C14 C17 H17A 109.8 n
C14 C17 H17B 108.7 n
H17A C17 H17B 109.5 n
C14 C17 H17C 109.9 n
H17A C17 H17C 109.5 n
H17B C17 H17C 109.5 n
C23 C18 C19 116.6(3) n
C23 C18 Ge1 124.1(2) n
C19 C18 Ge1 119.1(2) n
C18 C19 C20 121.1(3) n
C18 C19 H19 119.3 n
C20 C19 H19 119.6 n
C21 C20 C19 122.2(3) n
C21 C20 H20 116.5 n
C19 C20 H20 121.3 n
C20 C21 C22 117.3(3) n
C20 C21 C24 121.1(3) n
C22 C21 C24 121.6(3) n
C21 C22 C23 121.3(3) n
C21 C22 H22 118.8 n
C23 C22 H22 119.9 n
C18 C23 C22 121.5(3) n
C18 C23 H23 119.5 n
C22 C23 H23 118.9 n
C21 C24 H24A 109.5 n
C21 C24 H24B 109.2 n
H24A C24 H24B 109.5 n
C21 C24 H24C 109.8 n
H24A C24 H24C 109.5 n
H24B C24 H24C 109.5 n
C26 C25 C30 116.7(3) n
C26 C25 Ge1 121.9(2) n
C30 C25 Ge1 121.3(2) n
C25 C26 C27 120.8(3) n
C25 C26 H26 119.2 n
C27 C26 H26 120.0 n
C28 C27 C26 121.9(3) n
C28 C27 H27 118.6 n
C26 C27 H27 119.5 n
C27 C28 C29 117.9(3) n
C27 C28 C31 120.1(4) n
C29 C28 C31 122.0(4) n
C28 C29 C30 121.1(3) n
C28 C29 H29 119.3 n
C30 C29 H29 119.6 n
C29 C30 C25 121.7(3) n
C29 C30 H30 119.1 n
C25 C30 H30 119.2 n
C28 C31 H31A 108.6 n
C28 C31 H31B 110.2 n
H31A C31 H31B 109.5 n
C28 C31 H31C 109.5 n
H31A C31 H31C 109.5 n
H31B C31 H31C 109.5 n

loop_
_geom_bond_atom_site_label_1
_geom_bond_atom_site_label_2
_geom_bond_site_symmetry_2
_geom_bond_distance
_geom_bond_publ_flag
Ge1 C25 . 1.940(3) y
Ge1 C18 . 1.946(3) y
Ge1 C11 . 1.948(3) y
Ge1 C3 . 1.984(2) y
O1 C1 . 1.228(3) y
O2 C1 . 1.276(3) y
O2 H2 . 0.8200 n
C1 C2 . 1.493(4) n
C2 C3 . 1.530(4) n
C2 H2A . 0.9600 n
C2 H2B . 0.9600 n
C3 C4 . 1.507(4) n
C3 H3 . 0.9600 n
C4 C5 . 1.394(4) n
C4 C9 . 1.400(4) n
C5 C6 . 1.391(5) n
C5 H5 . 0.9600 n
C6 C7 . 1.361(7) n
C6 H6 . 0.9601 n
C7 C8 . 1.345(7) n
C7 H7 . 0.9600 n
C8 C9 . 1.402(6) n
C8 H8 . 0.9601 n
C9 C10 . 1.499(5) n
C10 H10A . 0.9600 n
C10 H10B . 0.9601 n
C10 H10C . 0.9600 n
C11 C12 . 1.381(4) n
C11 C16 . 1.393(4) n
C12 C13 . 1.386(4) n
C12 H12 . 0.9600 n
C13 C14 . 1.374(5) n
C13 H13 . 0.9600 n
C14 C15 . 1.370(5) n
C14 C17 . 1.520(5) n
C15 C16 . 1.386(4) n
C15 H15 . 0.9601 n
C16 H16 . 0.9600 n
C17 H17A . 0.9600 n
C17 H17B . 0.9599 n
C17 H17C . 0.9601 n
C18 C23 . 1.381(4) n
C18 C19 . 1.381(4) n
C19 C20 . 1.382(4) n
C19 H19 . 0.9599 n
C20 C21 . 1.357(5) n
C20 H20 . 0.9600 n
C21 C22 . 1.373(5) n
C21 C24 . 1.517(5) n
C22 C23 . 1.383(4) n
C22 H22 . 0.9599 n
C23 H23 . 0.9601 n
C24 H24A . 0.9599 n
C24 H24B . 0.9601 n
C24 H24C . 0.9601 n
C25 C26 . 1.384(4) n
C25 C30 . 1.387(4) n
C26 C27 . 1.393(5) n
C26 H26 . 0.9600 n
C27 C28 . 1.358(5) n
C27 H27 . 0.9600 n
C28 C29 . 1.371(5) n
C28 C31 . 1.520(5) n
C29 C30 . 1.383(5) n
C29 H29 . 0.9600 n
C30 H30 . 0.9601 n
C31 H31A . 0.9600 n
C31 H31B . 0.9601 n
C31 H31C . 0.9600 n

loop_
_geom_hbond_atom_site_label_D
_geom_hbond_atom_site_label_H
_geom_hbond_atom_site_label_A
_geom_hbond_site_symmetry_A
_geom_hbond_distance_DH
_geom_hbond_distance_HA
_geom_hbond_distance_DA
_geom_hbond_angle_DHA
O2 H2 O1 3_557 0.82 1.83 2.637(3) 169
C3 H3 O1 . 0.96 2.41 2.849(4) 107

loop_
_geom_torsion_atom_site_label_1
_geom_torsion_atom_site_label_2
_geom_torsion_atom_site_label_3
_geom_torsion_atom_site_label_4
_geom_torsion
_geom_torsion_publ_flag
O1 C1 C2 C3 36.9(4) n
O2 C1 C2 C3 -145.4(3) n
C1 C2 C3 C4 73.4(3) n
C1 C2 C3 Ge1 -157.31(19) n
C25 Ge1 C3 C4 -56.2(2) n
C18 Ge1 C3 C4 65.4(2) n
C11 Ge1 C3 C4 -175.13(18) n
C25 Ge1 C3 C2 172.76(18) n
C18 Ge1 C3 C2 -65.7(2) n
C11 Ge1 C3 C2 53.8(2) n
C2 C3 C4 C5 50.8(3) n
Ge1 C3 C4 C5 -79.7(3) n
C2 C3 C4 C9 -132.4(3) n
Ge1 C3 C4 C9 97.1(3) n
C9 C4 C5 C6 0.1(5) n
C3 C4 C5 C6 177.0(3) n
C4 C5 C6 C7 -1.9(6) n
C5 C6 C7 C8 2.5(8) n
C6 C7 C8 C9 -1.3(8) n
C5 C4 C9 C8 1.1(5) n
C3 C4 C9 C8 -175.8(3) n
C5 C4 C9 C10 -178.9(3) n
C3 C4 C9 C10 4.2(5) n
C7 C8 C9 C4 -0.5(6) n
C7 C8 C9 C10 179.5(5) n
C25 Ge1 C11 C12 106.1(2) n
C18 Ge1 C11 C12 -13.8(3) n
C3 Ge1 C11 C12 -138.0(2) n
C25 Ge1 C11 C16 -77.7(3) n
C18 Ge1 C11 C16 162.3(2) n
C3 Ge1 C11 C16 38.1(3) n
C16 C11 C12 C13 -1.3(4) n
Ge1 C11 C12 C13 175.1(2) n
C11 C12 C13 C14 0.0(5) n
C12 C13 C14 C15 0.6(5) n
C12 C13 C14 C17 -178.2(3) n
C13 C14 C15 C16 0.0(5) n
C17 C14 C15 C16 178.8(3) n
C14 C15 C16 C11 -1.3(5) n
C12 C11 C16 C15 1.9(4) n
Ge1 C11 C16 C15 -174.4(2) n
C25 Ge1 C18 C23 160.3(2) n
C11 Ge1 C18 C23 -78.1(3) n
C3 Ge1 C18 C23 39.7(3) n
C25 Ge1 C18 C19 -24.2(3) n
C11 Ge1 C18 C19 97.4(3) n
C3 Ge1 C18 C19 -144.8(3) n
C23 C18 C19 C20 1.9(6) n
Ge1 C18 C19 C20 -173.9(3) n
C18 C19 C20 C21 -2.9(7) n
C19 C20 C21 C22 2.2(7) n
C19 C20 C21 C24 -178.7(5) n
C20 C21 C22 C23 -0.7(7) n
C24 C21 C22 C23 -179.9(4) n
C19 C18 C23 C22 -0.5(5) n
Ge1 C18 C23 C22 175.1(3) n
C21 C22 C23 C18 -0.1(6) n
C18 Ge1 C25 C26 133.1(2) n
C11 Ge1 C25 C26 13.6(3) n
C3 Ge1 C25 C26 -101.2(2) n
C18 Ge1 C25 C30 -51.0(3) n
C11 Ge1 C25 C30 -170.5(2) n
C3 Ge1 C25 C30 74.7(3) n
C30 C25 C26 C27 -0.9(5) n
Ge1 C25 C26 C27 175.2(3) n
C25 C26 C27 C28 0.1(6) n
C26 C27 C28 C29 1.2(6) n
C26 C27 C28 C31 -179.8(4) n
C27 C28 C29 C30 -1.7(6) n
C31 C28 C29 C30 179.4(4) n
C28 C29 C30 C25 0.9(6) n
C26 C25 C30 C29 0.4(5) n
Ge1 C25 C30 C29 -175.7(3) n

loop_
_cod_related_entry_id
_cod_related_entry_database
_cod_related_entry_code
1 ChemSpider 9507277
